data_1568023
loop_
_publ_author_name
'Jiang, Yunjia'
'Wang, Lingyao'
'Yan, Tongan'
'Hu, Jianbo'
'Sun, Wanqi'
'Krishna, Rajamani'
'Wang, Dongmei'
'Gu, Zonglin'
'Liu, Dahuan'
'Cui, Xili'
'Xing, Huabin'
'Zhang, Yuanbin'

_publ_section_title
;
 Insights into the thermodynamic-kinetic synergistic separation of
 propyne/propylene in anion pillared cage MOFs with entropy-enthalpy
 balanced adsorption sites.
;
_journal_issue 2
_journal_name_full 'Chemical science'
_journal_page_first 298
_journal_page_last 309
_journal_paper_doi 10.1039/d2sc05742e
_journal_volume 14
_journal_year 2023
_chemical_formula_moiety '0.17(C120 H96 Cu6 N32), 2(F3 Si0.5), 4(C2.25 H4.5)'
_chemical_formula_sum 'C29 H34 Cu F6 N5.33 Si'
_chemical_formula_weight 662.91
_space_group_crystal_system cubic
_space_group_IT_number 223
_space_group_name_Hall '-P 4n 2 3'
_space_group_name_H-M_alt 'P m -3 n'
_atom_sites_solution_hydrogens mixed
_audit_creation_date 2022-06-27
_audit_creation_method
;
Olex2 1.2
(compiled 2016.08.25 svn.r3337 for OlexSys, GUI svn.r5221)
;
_audit_update_record
;
2022-07-14 deposited with the CCDC.	2022-11-28 downloaded from the CCDC.
;
_cell_angle_alpha 90
_cell_angle_beta 90
_cell_angle_gamma 90
_cell_formula_units_Z 6
_cell_length_a 17.4998(5)
_cell_length_b 17.4998(5)
_cell_length_c 17.4998(5)
_cell_measurement_reflns_used 2753
_cell_measurement_temperature 101(2)
_cell_measurement_theta_max 27.01
_cell_measurement_theta_min 2.60
_cell_volume 5359.2(3)
_computing_cell_refinement 'SAINT V8.38A (?, 2016)'
_computing_data_reduction 'SAINT V8.38A (?, 2016)'
_computing_molecular_graphics 'Olex2 (Dolomanov et al., 2009)'
_computing_publication_material 'Olex2 (Dolomanov et al., 2009)'
_computing_structure_refinement 'ShelXL (Sheldrick, 2015)'
_diffrn_ambient_temperature 101.0
_diffrn_measured_fraction_theta_full 0.998
_diffrn_measured_fraction_theta_max 0.998
_diffrn_measurement_device_type 'Bruker APEX-II CCD'
_diffrn_measurement_method '\f and \w scans'
_diffrn_radiation_type MoK\a
_diffrn_radiation_wavelength 0.71073
_diffrn_reflns_av_R_equivalents 0.0969
_diffrn_reflns_av_unetI/netI 0.0324
_diffrn_reflns_Laue_measured_fraction_full 0.998
_diffrn_reflns_Laue_measured_fraction_max 0.998
_diffrn_reflns_limit_h_max 21
_diffrn_reflns_limit_h_min -22
_diffrn_reflns_limit_k_max 19
_diffrn_reflns_limit_k_min -21
_diffrn_reflns_limit_l_max 20
_diffrn_reflns_limit_l_min -13
_diffrn_reflns_number 18442
_diffrn_reflns_point_group_measured_fraction_full 0.998
_diffrn_reflns_point_group_measured_fraction_max 0.998
_diffrn_reflns_theta_full 26.000
_diffrn_reflns_theta_max 27.470
_diffrn_reflns_theta_min 2.603
_diffrn_standards_number 0
_exptl_absorpt_coefficient_mu 0.701
_exptl_absorpt_correction_T_max 0.7456
_exptl_absorpt_correction_T_min 0.6790
_exptl_absorpt_correction_type none
_exptl_absorpt_process_details
;
SADABS-2016/2 (Bruker,2016/2) was used for absorption correction.
wR2(int) was 0.0902 before and 0.0777 after correction.
The Ratio of minimum to maximum transmission is 0.9107.
The \l/2 correction factor is Not present.
;
_exptl_crystal_colour violet
_exptl_crystal_colour_primary violet
_exptl_crystal_density_diffrn 1.232
_exptl_crystal_description BLOCK
_exptl_crystal_F_000 2054
_exptl_crystal_size_max 0.3
_exptl_crystal_size_mid 0.29
_exptl_crystal_size_min 0.14
_refine_diff_density_max 2.003
_refine_diff_density_min -1.966
_refine_diff_density_rms 0.217
_refine_ls_extinction_method none
_refine_ls_goodness_of_fit_ref 1.106
_refine_ls_hydrogen_treatment constr
_refine_ls_matrix_type full
_refine_ls_number_parameters 78
_refine_ls_number_reflns 1135
_refine_ls_number_restraints 480
_refine_ls_restrained_S_all 0.992
_refine_ls_R_factor_all 0.1082
_refine_ls_R_factor_gt 0.0926
_refine_ls_shift/su_max 0.000
_refine_ls_shift/su_mean 0.000
_refine_ls_structure_factor_coef Fsqd
_refine_ls_weighting_details 'w=1/[\s^2^(Fo^2^)+(0.1940P)^2^+35.7330P] where P=(Fo^2^+2Fc^2^)/3'
_refine_ls_weighting_scheme calc
_refine_ls_wR_factor_gt 0.2925
_refine_ls_wR_factor_ref 0.3134
_reflns_Friedel_coverage 0.000
_reflns_number_gt 916
_reflns_number_total 1135
_reflns_threshold_expression 'I > 2\s(I)'
_cod_data_source_file d2sc05742e3.cif
_cod_data_source_block 20220627jyj_sif6_c3h6_0m_sq
_cod_depositor_comments 'Adding full bibliography for 1568021--1568024.cif.'
_cod_original_cell_volume 5359.2(5)
_cod_database_code 1568023
_shelx_space_group_comment
;
The symmetry employed for this shelxl refinement is uniquely defined
by the following loop, which should always be used as a source of
symmetry information in preference to the above space-group names.
They are only intended as comments.
;
_shelx_estimated_absorpt_t_max 0.908
_shelx_estimated_absorpt_t_min 0.817
_olex2_refinement_description
;
1. Fixed Uiso
 At 1.2 times of:
  All C(H) groups, All C(H,H,H,H) groups
 At 1.5 times of:
  All C(H,H,H) groups
2. Restrained distances
 C5-C4
 1.5 with sigma of 0.02
 C7-C8
 1.5 with sigma of 0.02
 C7-C6
 1.32 with sigma of 0.02
 C5-C6
 1.32 with sigma of 0.02
 C4-C8
 2 with sigma of 0.04
 C4-C6
 2.6 with sigma of 0.04
3. Uiso/Uaniso restraints and constraints
All non-hydrogen atoms have similar U: within 8A with sigma of 0.02 and sigma
for terminal atoms of 0.04
Uanis(F4) = Uanis(F3)
4. Others
 Fixed Sof: F4(0.25) F3(0.25) C6(0.375) H6BC(0.1875) H6BD(0.1875) H6AA(0.1875)
 H6AB(0.1875) C7(0.1875) H7(0.1875) C8(0.1875) H8A(0.1875) H8B(0.1875)
 H8C(0.1875) C4(0.1875) H4A(0.1875) H4B(0.1875) H4C(0.1875) C5(0.1875)
 H5(0.1875)
5.a Riding coordinates:
 C6(H6BC,H6BD), C6(H6AA,H6AB), C7(H7), C8(H8A,H8B,H8C), C4(H4A,H4B,H4C), C5(H5)
5.b Aromatic/amide H refined with riding coordinates:
 C1(H1), C2(H2)
;
_shelx_shelxl_version_number 2014/7
_olex2_submission_special_instructions 'No special instructions were received'

loop_
_space_group_symop_operation_xyz
'x, y, z'
'-x, -y, z'
'-x, y, -z'
'x, -y, -z'
'z, x, y'
'z, -x, -y'
'-z, -x, y'
'-z, x, -y'
'y, z, x'
'-y, z, -x'
'y, -z, -x'
'-y, -z, x'
'y+1/2, x+1/2, -z+1/2'
'-y+1/2, -x+1/2, -z+1/2'
'y+1/2, -x+1/2, z+1/2'
'-y+1/2, x+1/2, z+1/2'
'x+1/2, z+1/2, -y+1/2'
'-x+1/2, z+1/2, y+1/2'
'-x+1/2, -z+1/2, -y+1/2'
'x+1/2, -z+1/2, y+1/2'
'z+1/2, y+1/2, -x+1/2'
'z+1/2, -y+1/2, x+1/2'
'-z+1/2, y+1/2, x+1/2'
'-z+1/2, -y+1/2, -x+1/2'
'-x, -y, -z'
'x, y, -z'
'x, -y, z'
'-x, y, z'
'-z, -x, -y'
'-z, x, y'
'z, x, -y'
'z, -x, y'
'-y, -z, -x'
'y, -z, x'
'-y, z, x'
'y, z, -x'
'-y-1/2, -x-1/2, z-1/2'
'y-1/2, x-1/2, z-1/2'
'-y-1/2, x-1/2, -z-1/2'
'y-1/2, -x-1/2, -z-1/2'
'-x-1/2, -z-1/2, y-1/2'
'x-1/2, -z-1/2, -y-1/2'
'x-1/2, z-1/2, y-1/2'
'-x-1/2, z-1/2, -y-1/2'
'-z-1/2, -y-1/2, x-1/2'
'-z-1/2, y-1/2, -x-1/2'
'z-1/2, -y-1/2, -x-1/2'
'z-1/2, y-1/2, x-1/2'

loop_
_atom_site_label
_atom_site_type_symbol
_atom_site_fract_x
_atom_site_fract_y
_atom_site_fract_z
_atom_site_U_iso_or_equiv
_atom_site_adp_type
_atom_site_occupancy
_atom_site_site_symmetry_order
_atom_site_calc_flag
_atom_site_refinement_flags_posn
_atom_site_refinement_flags_adp
_atom_site_refinement_flags_occupancy
_atom_site_disorder_assembly
_atom_site_disorder_group
Cu1 Cu 0.2500 0.0000 0.5000 0.0147(6) Uani 1 8 d S TU P . .
Si1 Si 0.5000 0.0000 0.5000 0.0112(8) Uani 1 8 d S TU P . .
F2 F 0.4025(3) 0.0000 0.5000 0.0155(12) Uani 1 4 d S TU P A .
F4 F 0.5000 -0.0772(9) 0.4429(9) 0.026(2) Uani 0.5 2 d S TU P A 2
N2 N 0.2500 0.0806(2) 0.5806(2) 0.0158(12) Uani 1 2 d S TU P . .
N1 N 0.2500 0.2500 0.7500 0.0153(19) Uani 1 6 d S TU P . .
C3 C 0.2500 0.1931(3) 0.6931(3) 0.0155(13) Uani 1 2 d S TU P . .
C1 C 0.3162(3) 0.1090(3) 0.6081(3) 0.0217(11) Uani 1 1 d . U . . .
H1 H 0.3631 0.0900 0.5884 0.026 Uiso 1 1 calc R . . . .
C2 C 0.3181(3) 0.1651(3) 0.6641(3) 0.0215(11) Uani 1 1 d . U . . .
H2 H 0.3656 0.1840 0.6823 0.026 Uiso 1 1 calc R . . . .
F3 F 0.5000 -0.0577(9) 0.4226(9) 0.026(2) Uani 0.5 2 d S TU P A 1
C6 C 0.5000 -0.1069(5) 0.2825(5) 0.0168(16) Uani 0.75 2 d DS TU P . .
H6BC H 0.5000 -0.1275 0.3283 0.020 Uiso 0.375 2 d RS T P B 2
H6BD H 0.5000 -0.0568 0.2774 0.020 Uiso 0.375 2 d RS T P B 2
H6AA H 0.5000 -0.0731 0.2452 0.020 Uiso 0.375 2 d RS T P C 1
H6AB H 0.5000 -0.0915 0.3304 0.020 Uiso 0.375 2 d RS T P C 1
C7 C 0.5000 -0.1523(16) 0.2207(15) 0.056(4) Uani 0.375 2 d DS TU P D 2
H7 H 0.5000 -0.1187 0.1781 0.067 Uiso 0.375 2 d RS T P D 2
C8 C 0.5000 -0.2329(15) 0.1914(17) 0.058(5) Uani 0.375 2 d DS TU P D 2
H8A H 0.5457 -0.2591 0.2103 0.087 Uiso 0.1875 1 d R . . D 2
H8B H 0.4543 -0.2591 0.2103 0.087 Uiso 0.1875 1 d R . . D 2
H8C H 0.5000 -0.2334 0.1354 0.087 Uiso 0.375 2 d RS T P D 2
C4 C 0.5000 -0.2593(14) 0.3033(19) 0.066(6) Uani 0.375 2 d DS TU P D 1
H4A H 0.5457 -0.2648 0.3351 0.099 Uiso 0.1875 1 d R . . D 1
H4B H 0.4543 -0.2648 0.3351 0.099 Uiso 0.1875 1 d R . . D 1
H4C H 0.5000 -0.2988 0.2636 0.099 Uiso 0.375 2 d RS T P D 1
C5 C 0.5000 -0.1804(10) 0.2697(18) 0.054(4) Uani 0.375 2 d DS TU P D 1
H5 H 0.5000 -0.1854 0.2157 0.064 Uiso 0.375 2 d RS T P D 1

loop_
_atom_site_aniso_label
_atom_site_aniso_U_11
_atom_site_aniso_U_22
_atom_site_aniso_U_33
_atom_site_aniso_U_23
_atom_site_aniso_U_13
_atom_site_aniso_U_12
Cu1 0.0270(10) 0.0085(7) 0.0085(7) 0.000 0.000 0.000
Si1 0.0109(16) 0.0137(16) 0.0089(16) 0.000 0.000 0.000
F2 0.014(3) 0.018(3) 0.014(3) 0.000 0.000 0.000
F4 0.017(2) 0.033(6) 0.027(6) -0.017(4) 0.000 0.000
N2 0.022(3) 0.0125(15) 0.0125(15) -0.0012(19) -0.0006(15) 0.0006(15)
N1 0.0153(19) 0.0153(19) 0.0153(19) -0.008(2) -0.008(2) 0.008(2)
C3 0.019(3) 0.0139(18) 0.0139(18) -0.003(2) -0.0049(17) 0.0049(17)
C1 0.019(2) 0.027(3) 0.019(2) -0.0114(19) 0.0002(19) 0.0031(19)
C2 0.016(2) 0.023(2) 0.025(2) -0.0101(19) -0.0050(19) 0.0031(18)
F3 0.017(2) 0.033(6) 0.027(6) -0.017(4) 0.000 0.000
C6 0.015(4) 0.028(4) 0.007(3) 0.003(3) 0.000 0.000
C7 0.056(8) 0.058(8) 0.054(8) 0.006(8) 0.000 0.000
C8 0.056(9) 0.066(9) 0.052(9) 0.003(8) 0.000 0.000
C4 0.048(11) 0.083(12) 0.068(12) 0.004(11) 0.000 0.000
C5 0.051(8) 0.059(8) 0.050(8) 0.004(8) 0.000 0.000

loop_
_atom_type_symbol
_atom_type_description
_atom_type_scat_dispersion_real
_atom_type_scat_dispersion_imag
_atom_type_scat_source
C C 0.0033 0.0016 'International Tables Vol C Tables 4.2.6.8 and 6.1.1.4'
H H 0.0000 0.0000 'International Tables Vol C Tables 4.2.6.8 and 6.1.1.4'
Cu Cu 0.3201 1.2651 'International Tables Vol C Tables 4.2.6.8 and 6.1.1.4'
F F 0.0171 0.0103 'International Tables Vol C Tables 4.2.6.8 and 6.1.1.4'
N N 0.0061 0.0033 'International Tables Vol C Tables 4.2.6.8 and 6.1.1.4'
Si Si 0.0817 0.0704 'International Tables Vol C Tables 4.2.6.8 and 6.1.1.4'

loop_
_geom_angle_atom_site_label_1
_geom_angle_atom_site_label_2
_geom_angle_atom_site_label_3
_geom_angle
_geom_angle_site_symmetry_1
_geom_angle_site_symmetry_3
_geom_angle_publ_flag
N2 Cu1 N2 90.000(1) 4_556 27 ?
N2 Cu1 N2 90.0 27 . ?
N2 Cu1 N2 180.00(16) 4_556 . ?
N2 Cu1 N2 90.0 4_556 26_556 ?
N2 Cu1 N2 180.0 27 26_556 ?
N2 Cu1 N2 90.000(1) 26_556 . ?
F2 Si1 F2 180.0 . 25_656 ?
F4 Si1 F2 90.000(1) 2_655 . ?
F4 Si1 F2 90.000(1) 26_556 25_656 ?
F4 Si1 F2 90.000(2) . 25_656 ?
F4 Si1 F2 90.000(2) 25_656 25_656 ?
F4 Si1 F2 90.000(1) 26_556 . ?
F4 Si1 F2 90.000(1) 2_655 25_656 ?
F4 Si1 F2 90.000(2) . . ?
F4 Si1 F2 90.000(2) 25_656 . ?
F4 Si1 F4 107.0(9) . 2_655 ?
F4 Si1 F4 73.0(9) . 26_556 ?
F4 Si1 F4 107.0(9) 25_656 26_556 ?
F4 Si1 F4 73.0(9) 25_656 2_655 ?
F4 Si1 F4 180.0(9) 26_556 2_655 ?
F4 Si1 F4 180.0 . 25_656 ?
F3 Si1 F2 90.000(1) 2_655 . ?
F3 Si1 F2 90.000(1) 26_556 25_656 ?
F3 Si1 F2 90.000(1) 26_556 . ?
F3 Si1 F2 90.000(2) 25_656 . ?
F3 Si1 F2 90.000(1) 2_655 25_656 ?
F3 Si1 F2 90.000(2) . 25_656 ?
F3 Si1 F2 90.000(2) 25_656 25_656 ?
F3 Si1 F2 90.000(2) . . ?
F3 Si1 F3 106.6(9) 25_656 2_655 ?
F3 Si1 F3 73.4(9) 25_656 26_556 ?
F3 Si1 F3 73.4(9) . 2_655 ?
F3 Si1 F3 180.0 26_556 2_655 ?
F3 Si1 F3 180.0 . 25_656 ?
F3 Si1 F3 106.6(9) . 26_556 ?
C1 N2 Cu1 120.9(3) 18_545 . ?
C1 N2 Cu1 120.9(3) . . ?
C1 N2 C1 118.3(6) 18_545 . ?
C3 N1 C3 120.000(1) 8_656 11_566 ?
C3 N1 C3 120.000(1) . 8_656 ?
C3 N1 C3 120.000(1) . 11_566 ?
C2 C3 N1 120.6(3) 18_545 . ?
C2 C3 N1 120.6(3) . . ?
C2 C3 C2 118.7(6) 18_545 . ?
N2 C1 H1 118.9 . . ?
N2 C1 C2 122.3(5) . . ?
C2 C1 H1 118.9 . . ?
C3 C2 C1 119.2(5) . . ?
C3 C2 H2 120.4 . . ?
C1 C2 H2 120.4 . . ?
H6BC C6 H6BD 120.0 . . ?
H6AA C6 H6AB 120.0 . . ?
C7 C6 H6BC 119.4 . . ?
C7 C6 H6BC 119.4 28_655 . ?
C7 C6 H6BD 120.6 . . ?
C7 C6 H6BD 120.6 28_655 . ?
C7 C6 C7 0.0(16) 28_655 . ?
C5 C6 H6AA 122.4 . . ?
C5 C6 H6AB 117.6 . . ?
C6 C7 H7 105.4 . . ?
C6 C7 C8 146(3) . 28_655 ?
C6 C7 C8 146(3) . . ?
C7 C7 C6 0(10) 28_655 . ?
C7 C7 H7 0.0 28_655 . ?
C7 C7 C8 0(10) 28_655 28_655 ?
C7 C7 C8 0(10) 28_655 . ?
C8 C7 H7 108.2 . . ?
C8 C7 H7 108.2 28_655 . ?
C8 C7 C8 0(2) . 28_655 ?
C7 C8 C7 0.0(16) 28_655 . ?
C7 C8 H8A 109.0 . . ?
C7 C8 H8A 109.0 28_655 . ?
C7 C8 H8B 109.0 . . ?
C7 C8 H8B 109.0 28_655 . ?
C7 C8 H8C 110.5 28_655 . ?
C7 C8 H8C 110.5 . . ?
C8 C8 C7 0(10) 28_655 . ?
C8 C8 C7 0(10) 28_655 28_655 ?
C8 C8 H8A 0.0 28_655 . ?
C8 C8 H8B 0.0 28_655 . ?
C8 C8 H8C 0.0 28_655 . ?
H8A C8 H8B 109.5 . . ?
H8A C8 H8C 109.5 . . ?
H8B C8 H8C 109.5 . . ?
H4A C4 H4B 109.5 . . ?
H4A C4 H4C 109.5 . . ?
H4B C4 H4C 109.5 . . ?
C5 C4 H4A 108.3 . . ?
C5 C4 H4B 108.3 . . ?
C5 C4 H4C 111.8 . . ?
C6 C5 C4 147(3) . . ?
C6 C5 H5 105.1 . . ?
C4 C5 H5 107.8 . . ?

loop_
_geom_bond_atom_site_label_1
_geom_bond_atom_site_label_2
_geom_bond_distance
_geom_bond_site_symmetry_2
_geom_bond_publ_flag
Cu1 N2 1.994(6) 4_556 ?
Cu1 N2 1.994(6) 26_556 ?
Cu1 N2 1.994(6) 27 ?
Cu1 N2 1.994(6) . ?
Si1 F2 1.706(6) . ?
Si1 F2 1.706(6) 25_656 ?
Si1 F4 1.680(19) 2_655 ?
Si1 F4 1.680(19) 25_656 ?
Si1 F4 1.680(19) . ?
Si1 F4 1.680(19) 26_556 ?
Si1 F3 1.689(18) 2_655 ?
Si1 F3 1.689(18) 25_656 ?
Si1 F3 1.689(18) . ?
Si1 F3 1.689(18) 26_556 ?
N2 C1 1.349(6) 18_545 ?
N2 C1 1.349(6) . ?
N1 C3 1.407(6) . ?
N1 C3 1.407(6) 11_566 ?
N1 C3 1.407(6) 8_656 ?
C3 C2 1.386(6) 18_545 ?
C3 C2 1.386(6) . ?
C1 H1 0.9500 . ?
C1 C2 1.388(7) . ?
C2 H2 0.9500 . ?
C6 H6BC 0.8800 . ?
C6 H6BD 0.8801 . ?
C6 H6AA 0.8800 . ?
C6 H6AB 0.8801 . ?
C6 C7 1.342(18) 28_655 ?
C6 C7 1.342(18) . ?
C6 C5 1.307(17) . ?
C7 C7 0.00(5) 28_655 ?
C7 H7 0.9497 . ?
C7 C8 1.500(19) . ?
C7 C8 1.500(19) 28_655 ?
C8 C7 1.500(19) 28_655 ?
C8 C8 0.00(7) 28_655 ?
C8 H8A 0.9799 . ?
C8 H8B 0.9799 . ?
C8 H8C 0.9802 . ?
C4 H4A 0.9799 . ?
C4 H4B 0.9799 . ?
C4 H4C 0.9799 . ?
C4 C5 1.500(18) . ?
C5 H5 0.9503 . ?

loop_
_geom_torsion_atom_site_label_1
_geom_torsion_atom_site_label_2
_geom_torsion_atom_site_label_3
_geom_torsion_atom_site_label_4
_geom_torsion
_geom_torsion_site_symmetry_1
_geom_torsion_site_symmetry_2
_geom_torsion_site_symmetry_3
_geom_torsion_site_symmetry_4
_geom_torsion_publ_flag
Cu1 N2 C1 C2 180.0(4) . . . . ?
N2 C1 C2 C3 0.0(8) . . . . ?
N1 C3 C2 C1 180.0(4) . . . . ?
C3 N1 C3 C2 -35.9(3) 8_656 . . . ?
C3 N1 C3 C2 -35.9(3) 11_566 . . 18_545 ?
C3 N1 C3 C2 144.1(3) 11_566 . . . ?
C3 N1 C3 C2 144.1(3) 8_656 . . 18_545 ?
C1 N2 C1 C2 0.0(4) 18_545 . . . ?
C2 C3 C2 C1 0.0(4) 18_545 . . . ?
C6 C7 C8 C7 0(100) . . . 28_655 ?
C6 C7 C8 C8 0(100) . . . 28_655 ?
C7 C6 C7 C8 0(63) 28_655 . . . ?
C7 C6 C7 C8 0(63) 28_655 . . 28_655 ?
C7 C7 C8 C8 0.0 28_655 . . 28_655 ?
C8 C7 C8 C7 0(100) 28_655 . . 28_655 ?
